data_4334326
loop_
_publ_author_name
'Jamie Hicks'
'Cameron Jones'

_publ_section_title
;
 Extremely Bulky Amido First Row Transition Metal(II) Halide Complexes:
 Potential Precursors to Low Coordinate Metal-Metal Bonded Systems
;
_journal_name_full 'Inorganic Chemistry'
_journal_page_first 3900
_journal_page_last 3907
_journal_paper_doi 10.1021/ic302672a
_journal_volume 52
_journal_year 2013
_chemical_formula_sum 'C112.5 H96 Cl2 Co2 N2 Si2'
_chemical_formula_weight 1720.85
_chemical_name_systematic
; 
 ? 
;
_space_group_IT_number 14
_symmetry_cell_setting monoclinic
_symmetry_space_group_name_Hall '-P 2ybc'
_symmetry_space_group_name_H-M 'P 1 21/c 1'
_atom_sites_solution_hydrogens geom
_atom_sites_solution_primary direct
_atom_sites_solution_secondary difmap
_audit_creation_method SHELXL-97
_cell_angle_alpha 90.00
_cell_angle_beta 99.164(5)
_cell_angle_gamma 90.00
_cell_formula_units_Z 2
_cell_length_a 13.3383(7)
_cell_length_b 18.1137(8)
_cell_length_c 19.0342(11)
_cell_measurement_temperature 123(2)
_cell_volume 4540.1(4)
_computing_structure_refinement 'SHELXL-97 (Sheldrick, 1997)'
_computing_structure_solution 'SHELXS-97 (Sheldrick, 1990)'
_diffrn_ambient_temperature 123(2)
_diffrn_measured_fraction_theta_full 0.997
_diffrn_measured_fraction_theta_max 0.997
_diffrn_measurement_device_type 'Oxford Gemini Ultra'
_diffrn_radiation_monochromator graphite
_diffrn_radiation_source 'Enhance (Mo) x-ray Source'
_diffrn_radiation_type MoK\a
_diffrn_radiation_wavelength 0.71073
_diffrn_reflns_av_R_equivalents 0.0329
_diffrn_reflns_av_sigmaI/netI 0.0374
_diffrn_reflns_limit_h_max 16
_diffrn_reflns_limit_h_min -12
_diffrn_reflns_limit_k_max 22
_diffrn_reflns_limit_k_min -22
_diffrn_reflns_limit_l_max 23
_diffrn_reflns_limit_l_min -17
_diffrn_reflns_number 30822
_diffrn_reflns_theta_full 26.00
_diffrn_reflns_theta_max 26.00
_diffrn_reflns_theta_min 3.03
_exptl_absorpt_coefficient_mu 0.502
_exptl_absorpt_correction_T_max 0.928
_exptl_absorpt_correction_T_min 0.870
_exptl_absorpt_correction_type multi-scan
_exptl_absorpt_process_details 'SCALE3 ABSPACK'
_exptl_crystal_colour orange
_exptl_crystal_density_diffrn 1.259
_exptl_crystal_description block
_exptl_crystal_F_000 1802
_exptl_crystal_size_max 0.28
_exptl_crystal_size_mid 0.23
_exptl_crystal_size_min 0.15
_refine_diff_density_max 1.566
_refine_diff_density_min -0.486
_refine_diff_density_rms 0.089
_refine_ls_extinction_method none
_refine_ls_goodness_of_fit_ref 1.045
_refine_ls_hydrogen_treatment constr
_refine_ls_matrix_type full
_refine_ls_number_parameters 519
_refine_ls_number_reflns 8912
_refine_ls_number_restraints 31
_refine_ls_restrained_S_all 1.108
_refine_ls_R_factor_all 0.0818
_refine_ls_R_factor_gt 0.0605
_refine_ls_shift/su_max 0.001
_refine_ls_shift/su_mean 0.000
_refine_ls_structure_factor_coef Fsqd
_refine_ls_weighting_details 'calc w=1/[\s^2^(Fo^2^)+(0.0873P)^2^+9.4162P] where P=(Fo^2^+2Fc^2^)/3'
_refine_ls_weighting_scheme calc
_refine_ls_wR_factor_gt 0.1599
_refine_ls_wR_factor_ref 0.1802
_reflns_number_gt 7008
_reflns_number_total 8912
_reflns_threshold_expression >2sigma(I)
_cod_data_source_file ic302672a_si_002_07.cif
_cod_data_source_block compound7
_cod_original_formula_sum 'C112.50 H96 Cl2 Co2 N2 Si2'
_cod_database_code 4334326

loop_
_symmetry_equiv_pos_as_xyz
'x, y, z'
'-x, y+1/2, -z+1/2'
'-x, -y, -z'
'x, -y-1/2, z-1/2'

loop_
_atom_site_label
_atom_site_type_symbol
_atom_site_fract_x
_atom_site_fract_y
_atom_site_fract_z
_atom_site_U_iso_or_equiv
_atom_site_adp_type
_atom_site_occupancy
_atom_site_symmetry_multiplicity
_atom_site_calc_flag
_atom_site_refinement_flags
Co1 Co 0.01112(4) 0.91033(2) 0.48643(2) 0.02498(15) Uani 1 1 d .
Cl1 Cl -0.09347(7) 1.00552(4) 0.43220(5) 0.0309(2) Uani 1 1 d .
Si1 Si 0.04766(7) 0.82821(5) 0.34107(5) 0.0225(2) Uani 1 1 d .
N1 N 0.0781(2) 0.84361(15) 0.43160(15) 0.0235(6) Uani 1 1 d .
C1 C 0.1271(3) 0.79107(18) 0.48149(17) 0.0231(7) Uani 1 1 d .
C2 C 0.0691(3) 0.73603(17) 0.50991(17) 0.0231(7) Uani 1 1 d .
C3 C 0.1166(3) 0.68364(18) 0.55754(18) 0.0268(7) Uani 1 1 d .
H3 H 0.0763 0.6476 0.5762 0.032 Uiso 1 1 calc R
C4 C 0.2211(3) 0.68256(19) 0.57852(19) 0.0303(8) Uani 1 1 d .
C5 C 0.2768(3) 0.7383(2) 0.5527(2) 0.0333(8) Uani 1 1 d .
H5 H 0.3483 0.7390 0.5673 0.040 Uiso 1 1 calc R
C6 C 0.2331(3) 0.7938(2) 0.50630(19) 0.0293(7) Uani 1 1 d .
C7 C 0.2726(3) 0.6256(2) 0.6294(2) 0.0425(10) Uani 1 1 d .
H7A H 0.2225 0.6027 0.6550 0.064 Uiso 1 1 calc R
H7B H 0.3256 0.6493 0.6635 0.064 Uiso 1 1 calc R
H7C H 0.3032 0.5877 0.6028 0.064 Uiso 1 1 calc R
C8 C -0.0451(3) 0.73406(18) 0.48535(18) 0.0246(7) Uani 1 1 d .
H8 H -0.0553 0.7347 0.4322 0.029 Uiso 1 1 calc R
C9 C -0.0944(3) 0.66294(19) 0.50633(19) 0.0283(7) Uani 1 1 d .
C10 C -0.1433(3) 0.6572(2) 0.5653(2) 0.0364(9) Uani 1 1 d .
H10 H -0.1472 0.6988 0.5950 0.044 Uiso 1 1 calc R
C11 C -0.1866(4) 0.5904(2) 0.5810(2) 0.0480(11) Uani 1 1 d .
H11 H -0.2204 0.5871 0.6211 0.058 Uiso 1 1 calc R
C12 C -0.1810(4) 0.5295(2) 0.5392(3) 0.0528(12) Uani 1 1 d .
H12 H -0.2113 0.4843 0.5502 0.063 Uiso 1 1 calc R
C13 C -0.1313(4) 0.5340(2) 0.4814(3) 0.0493(11) Uani 1 1 d .
H13 H -0.1265 0.4918 0.4524 0.059 Uiso 1 1 calc R
C14 C -0.0880(3) 0.6004(2) 0.4653(2) 0.0391(9) Uani 1 1 d .
H14 H -0.0533 0.6030 0.4255 0.047 Uiso 1 1 calc R
C15 C -0.1018(3) 0.80056(18) 0.50765(19) 0.0262(7) Uani 1 1 d .
C16 C -0.0656(3) 0.84159(19) 0.56937(19) 0.0292(7) Uani 1 1 d .
H16 H -0.0004 0.8312 0.5956 0.035 Uiso 1 1 calc R
C17 C -0.1252(3) 0.8978(2) 0.5922(2) 0.0375(9) Uani 1 1 d .
H17 H -0.1002 0.9256 0.6336 0.045 Uiso 1 1 calc R
C18 C -0.2198(3) 0.9125(2) 0.5547(2) 0.0404(9) Uani 1 1 d .
H18 H -0.2604 0.9502 0.5706 0.048 Uiso 1 1 calc R
C19 C -0.2565(3) 0.8724(2) 0.4935(2) 0.0404(9) Uani 1 1 d .
H19 H -0.3220 0.8829 0.4678 0.049 Uiso 1 1 calc R
C20 C -0.1981(3) 0.8177(2) 0.4700(2) 0.0333(8) Uani 1 1 d .
H20 H -0.2234 0.7912 0.4278 0.040 Uiso 1 1 calc R
C21 C 0.3023(3) 0.8553(2) 0.4865(2) 0.0367(9) Uani 1 1 d .
H21 H 0.2586 0.8997 0.4742 0.044 Uiso 1 1 calc R
C22 C 0.3800(3) 0.8755(2) 0.5514(3) 0.0440(10) Uani 1 1 d .
C23 C 0.4800(3) 0.8506(3) 0.5597(3) 0.0513(11) Uani 1 1 d .
H23 H 0.5029 0.8249 0.5218 0.062 Uiso 1 1 calc R
C24 C 0.5469(4) 0.8626(4) 0.6224(3) 0.0721(17) Uani 1 1 d .
H24 H 0.6148 0.8452 0.6269 0.087 Uiso 1 1 calc R
C25 C 0.5157(4) 0.8988(5) 0.6768(4) 0.093(2) Uani 1 1 d .
H25 H 0.5614 0.9059 0.7199 0.112 Uiso 1 1 calc R
C26 C 0.4183(5) 0.9256(5) 0.6705(4) 0.097(2) Uani 1 1 d .
H26 H 0.3968 0.9515 0.7088 0.117 Uiso 1 1 calc R
C27 C 0.3506(4) 0.9144(3) 0.6068(3) 0.0656(15) Uani 1 1 d .
H27 H 0.2838 0.9339 0.6020 0.079 Uiso 1 1 calc R
C28 C 0.3534(3) 0.8385(3) 0.4224(2) 0.0492(12) Uani 1 1 d .
C29 C 0.4080(4) 0.8959(4) 0.3956(3) 0.0730(19) Uani 1 1 d .
H29 H 0.4124 0.9431 0.4177 0.088 Uiso 1 1 calc R
C30 C 0.4552(5) 0.8833(5) 0.3367(4) 0.092(2) Uani 1 1 d U
H30 H 0.4928 0.9218 0.3191 0.110 Uiso 1 1 calc R
C31 C 0.4481(5) 0.8168(5) 0.3045(4) 0.093(2) Uani 1 1 d U
H31 H 0.4781 0.8101 0.2629 0.111 Uiso 1 1 calc R
C32 C 0.3974(4) 0.7571(5) 0.3307(3) 0.094(2) Uani 1 1 d .
H32 H 0.3951 0.7099 0.3086 0.113 Uiso 1 1 calc R
C33 C 0.3503(3) 0.7697(4) 0.3908(3) 0.0596(14) Uani 1 1 d .
H33 H 0.3159 0.7304 0.4098 0.071 Uiso 1 1 calc R
C34 C 0.1123(3) 0.74498(19) 0.30895(18) 0.0264(7) Uani 1 1 d .
C35 C 0.1368(3) 0.7472(2) 0.23989(19) 0.0332(8) Uani 1 1 d .
H35 H 0.1287 0.7922 0.2140 0.040 Uiso 1 1 calc R
C36 C 0.1726(3) 0.6851(2) 0.2084(2) 0.0402(9) Uani 1 1 d .
H36 H 0.1891 0.6883 0.1617 0.048 Uiso 1 1 calc R
C37 C 0.1840(4) 0.6191(2) 0.2449(2) 0.0433(10) Uani 1 1 d .
H37 H 0.2082 0.5767 0.2235 0.052 Uiso 1 1 calc R
C38 C 0.1597(4) 0.6151(2) 0.3132(2) 0.0438(10) Uani 1 1 d .
H38 H 0.1670 0.5697 0.3384 0.053 Uiso 1 1 calc R
C39 C 0.1250(3) 0.6773(2) 0.3448(2) 0.0347(8) Uani 1 1 d .
H39 H 0.1094 0.6738 0.3917 0.042 Uiso 1 1 calc R
C40 C 0.0821(3) 0.91133(17) 0.29074(18) 0.0252(7) Uani 1 1 d .
C41 C 0.0225(3) 0.9368(3) 0.2286(2) 0.0466(11) Uani 1 1 d .
H41 H -0.0410 0.9139 0.2124 0.056 Uiso 1 1 calc R
C42 C 0.0537(4) 0.9948(3) 0.1899(3) 0.0529(12) Uani 1 1 d .
H42 H 0.0115 1.0112 0.1479 0.063 Uiso 1 1 calc R
C43 C 0.1460(3) 1.0290(2) 0.2123(2) 0.0362(9) Uani 1 1 d .
H43 H 0.1663 1.0701 0.1868 0.043 Uiso 1 1 calc R
C44 C 0.2080(3) 1.0030(2) 0.2715(2) 0.0350(8) Uani 1 1 d .
H44 H 0.2730 1.0245 0.2861 0.042 Uiso 1 1 calc R
C45 C 0.1755(3) 0.9451(2) 0.3103(2) 0.0322(8) Uani 1 1 d .
H45 H 0.2188 0.9281 0.3517 0.039 Uiso 1 1 calc R
C46 C -0.0915(3) 0.8102(2) 0.30620(18) 0.0281(7) Uani 1 1 d .
C47 C -0.1240(3) 0.7417(2) 0.2776(2) 0.0427(10) Uani 1 1 d .
H47 H -0.0760 0.7029 0.2782 0.051 Uiso 1 1 calc R
C48 C -0.2248(4) 0.7288(3) 0.2483(3) 0.0604(14) Uani 1 1 d .
H48 H -0.2450 0.6817 0.2291 0.072 Uiso 1 1 calc R
C49 C -0.2951(4) 0.7845(3) 0.2472(3) 0.0603(14) Uani 1 1 d .
H49 H -0.3639 0.7759 0.2270 0.072 Uiso 1 1 calc R
C50 C -0.2659(3) 0.8528(3) 0.2752(3) 0.0480(11) Uani 1 1 d .
H50 H -0.3147 0.8910 0.2748 0.058 Uiso 1 1 calc R
C51 C -0.1661(3) 0.86543(19) 0.30389(18) 0.0367(9) Uani 1 1 d .
H51 H -0.1469 0.9129 0.3227 0.044 Uiso 1 1 calc R
C53 C 0.5927(3) 0.93242(19) 0.87354(18) 0.089(3) Uiso 0.75 1 d PRD
H53 H 0.6218 0.9591 0.8401 0.107 Uiso 0.75 1 d PR
C58 C 0.4490(3) 1.01839(19) 0.85607(18) 0.137(5) Uiso 0.75 1 d PRD
H58A H 0.3795 1.0061 0.8341 0.206 Uiso 0.75 1 calc PR
H58B H 0.4874 1.0354 0.8194 0.206 Uiso 0.75 1 calc PR
H58C H 0.4472 1.0576 0.8913 0.206 Uiso 0.75 1 calc PR
C57 C 0.4591(3) 0.91689(19) 0.94526(18) 0.128(4) Uiso 0.75 1 d PRD
H57 H 0.3941 0.9303 0.9556 0.153 Uiso 0.75 1 calc PR
C52 C 0.4976(8) 0.9533(6) 0.8909(7) 0.223(9) Uiso 0.75 1 d PD
C54 C 0.6418(8) 0.8693(6) 0.9072(6) 0.176(7) Uiso 0.75 1 d PD
H54 H 0.7029 0.8523 0.8929 0.211 Uiso 0.75 1 calc PR
C55 C 0.6021(9) 0.8311(7) 0.9613(8) 0.196(8) Uiso 0.75 1 d PD
H55 H 0.6333 0.7870 0.9809 0.235 Uiso 0.75 1 calc PR
C56 C 0.5151(12) 0.8596(10) 0.9860(9) 0.277(13) Uiso 0.75 1 d PD
H56 H 0.4945 0.8413 1.0283 0.332 Uiso 0.75 1 calc PR

loop_
_atom_site_aniso_label
_atom_site_aniso_U_11
_atom_site_aniso_U_22
_atom_site_aniso_U_33
_atom_site_aniso_U_23
_atom_site_aniso_U_13
_atom_site_aniso_U_12
Co1 0.0314(3) 0.0217(3) 0.0228(3) -0.00197(17) 0.00695(19) -0.00061(17)
Cl1 0.0396(5) 0.0239(4) 0.0268(4) -0.0026(3) -0.0021(4) 0.0001(3)
Si1 0.0260(5) 0.0237(5) 0.0181(4) -0.0002(3) 0.0051(4) -0.0010(3)
N1 0.0264(14) 0.0236(14) 0.0211(14) -0.0005(11) 0.0058(11) -0.0009(11)
C1 0.0276(17) 0.0250(16) 0.0178(16) -0.0007(12) 0.0074(13) 0.0009(13)
C2 0.0286(17) 0.0231(16) 0.0189(16) -0.0042(12) 0.0074(13) -0.0004(13)
C3 0.0335(19) 0.0241(16) 0.0233(17) -0.0005(13) 0.0063(14) -0.0015(13)
C4 0.035(2) 0.0303(18) 0.0257(18) 0.0042(14) 0.0051(15) -0.0004(14)
C5 0.0264(18) 0.041(2) 0.032(2) 0.0079(16) 0.0036(15) 0.0035(15)
C6 0.0270(18) 0.0346(19) 0.0276(18) 0.0053(15) 0.0079(14) 0.0015(14)
C7 0.042(2) 0.040(2) 0.042(2) 0.0131(18) -0.0039(18) 0.0000(17)
C8 0.0277(17) 0.0241(16) 0.0227(17) -0.0016(13) 0.0064(13) -0.0029(13)
C9 0.0289(18) 0.0267(17) 0.0283(18) 0.0025(14) 0.0012(14) -0.0029(13)
C10 0.042(2) 0.039(2) 0.029(2) 0.0028(16) 0.0068(16) -0.0098(16)
C11 0.049(3) 0.055(3) 0.039(2) 0.016(2) 0.004(2) -0.017(2)
C12 0.064(3) 0.041(2) 0.048(3) 0.015(2) -0.009(2) -0.024(2)
C13 0.064(3) 0.031(2) 0.049(3) -0.0013(18) -0.004(2) -0.0128(19)
C14 0.049(2) 0.032(2) 0.035(2) -0.0035(16) 0.0041(18) -0.0082(17)
C15 0.0273(18) 0.0248(16) 0.0287(18) 0.0012(13) 0.0107(14) -0.0033(13)
C16 0.0330(19) 0.0270(17) 0.0293(19) 0.0001(14) 0.0101(15) -0.0030(14)
C17 0.047(2) 0.0327(19) 0.037(2) -0.0044(16) 0.0195(18) -0.0025(16)
C18 0.040(2) 0.037(2) 0.049(3) -0.0009(18) 0.0205(19) 0.0060(16)
C19 0.032(2) 0.041(2) 0.050(3) 0.0092(18) 0.0139(18) 0.0039(16)
C20 0.0309(19) 0.0350(19) 0.035(2) 0.0008(16) 0.0090(16) -0.0019(15)
C21 0.0264(19) 0.043(2) 0.041(2) 0.0178(17) 0.0071(16) 0.0005(16)
C22 0.027(2) 0.049(2) 0.055(3) 0.013(2) 0.0036(18) -0.0136(17)
C23 0.034(2) 0.064(3) 0.055(3) 0.019(2) 0.003(2) -0.007(2)
C24 0.034(3) 0.110(5) 0.068(4) 0.028(3) -0.005(2) -0.019(3)
C25 0.044(3) 0.166(7) 0.064(4) -0.005(4) -0.008(3) -0.043(4)
C26 0.058(4) 0.154(7) 0.081(5) -0.044(5) 0.012(3) -0.039(4)
C27 0.033(2) 0.086(4) 0.077(4) -0.012(3) 0.005(2) -0.015(2)
C28 0.026(2) 0.083(3) 0.039(2) 0.028(2) 0.0065(17) 0.007(2)
C29 0.033(2) 0.106(4) 0.085(4) 0.061(4) 0.027(3) 0.014(3)
C30 0.058(3) 0.135(5) 0.090(4) 0.062(4) 0.032(3) 0.013(3)
C31 0.058(3) 0.161(6) 0.066(4) 0.029(4) 0.034(3) 0.014(4)
C32 0.043(3) 0.182(8) 0.059(4) -0.013(4) 0.015(3) 0.016(4)
C33 0.033(2) 0.106(4) 0.040(3) 0.001(3) 0.009(2) 0.005(2)
C34 0.0288(18) 0.0303(17) 0.0208(17) -0.0026(13) 0.0061(14) -0.0008(14)
C35 0.042(2) 0.0357(19) 0.0231(18) 0.0020(15) 0.0071(15) 0.0049(16)
C36 0.053(3) 0.045(2) 0.0247(19) 0.0003(16) 0.0146(18) 0.0099(18)
C37 0.061(3) 0.037(2) 0.034(2) -0.0042(17) 0.0145(19) 0.0128(19)
C38 0.067(3) 0.031(2) 0.036(2) 0.0046(17) 0.017(2) 0.0097(19)
C39 0.049(2) 0.0314(19) 0.0262(19) 0.0026(15) 0.0137(17) 0.0051(16)
C40 0.0309(18) 0.0238(16) 0.0217(17) -0.0005(13) 0.0066(14) 0.0016(13)
C41 0.038(2) 0.055(3) 0.045(3) 0.021(2) 0.0001(19) -0.0085(19)
C42 0.046(3) 0.059(3) 0.050(3) 0.028(2) -0.002(2) 0.000(2)
C43 0.046(2) 0.0284(18) 0.036(2) 0.0095(16) 0.0128(18) 0.0022(16)
C44 0.042(2) 0.0314(19) 0.033(2) -0.0012(15) 0.0090(17) -0.0091(15)
C45 0.036(2) 0.0325(19) 0.0270(19) 0.0019(15) 0.0016(15) -0.0013(15)
C46 0.0305(18) 0.0337(18) 0.0205(17) -0.0021(14) 0.0048(14) -0.0037(14)
C47 0.037(2) 0.038(2) 0.050(3) -0.0073(18) -0.0033(18) -0.0017(17)
C48 0.045(3) 0.043(3) 0.085(4) -0.016(2) -0.012(3) -0.006(2)
C49 0.032(2) 0.066(3) 0.078(4) -0.018(3) -0.007(2) -0.006(2)
C50 0.036(2) 0.055(3) 0.051(3) -0.012(2) 0.0010(19) 0.0101(19)
C51 0.037(2) 0.038(2) 0.033(2) -0.0112(16) 0.0024(16) 0.0008(16)

loop_
_atom_type_symbol
_atom_type_description
_atom_type_scat_dispersion_real
_atom_type_scat_dispersion_imag
_atom_type_scat_source
C C 0.0033 0.0016 'International Tables Vol C Tables 4.2.6.8 and 6.1.1.4'
H H 0.0000 0.0000 'International Tables Vol C Tables 4.2.6.8 and 6.1.1.4'
N N 0.0061 0.0033 'International Tables Vol C Tables 4.2.6.8 and 6.1.1.4'
Si Si 0.0817 0.0704 'International Tables Vol C Tables 4.2.6.8 and 6.1.1.4'
Cl Cl 0.1484 0.1585 'International Tables Vol C Tables 4.2.6.8 and 6.1.1.4'
Co Co 0.3494 0.9721 'International Tables Vol C Tables 4.2.6.8 and 6.1.1.4'

loop_
_geom_angle_atom_site_label_1
_geom_angle_atom_site_label_2
_geom_angle_atom_site_label_3
_geom_angle
_geom_angle_site_symmetry_1
_geom_angle_site_symmetry_3
N1 Co1 Cl1 124.60(9) . 3_576
N1 Co1 Cl1 121.38(9) . .
Cl1 Co1 Cl1 89.77(3) 3_576 .
Co1 Cl1 Co1 90.23(3) 3_576 .
N1 Si1 C40 109.94(14) . .
N1 Si1 C34 113.91(15) . .
C40 Si1 C34 108.26(15) . .
N1 Si1 C46 115.94(15) . .
C40 Si1 C46 105.32(16) . .
C34 Si1 C46 102.80(16) . .
C1 N1 Si1 124.4(2) . .
C1 N1 Co1 105.3(2) . .
Si1 N1 Co1 126.25(16) . .
C6 C1 C2 118.2(3) . .
C6 C1 N1 121.7(3) . .
C2 C1 N1 120.1(3) . .
C3 C2 C1 120.4(3) . .
C3 C2 C8 120.9(3) . .
C1 C2 C8 118.6(3) . .
C4 C3 C2 121.9(3) . .
C3 C4 C5 117.2(3) . .
C3 C4 C7 122.0(3) . .
C5 C4 C7 120.8(3) . .
C4 C5 C6 123.5(3) . .
C5 C6 C1 118.5(3) . .
C5 C6 C21 118.0(3) . .
C1 C6 C21 123.5(3) . .
C15 C8 C2 114.5(3) . .
C15 C8 C9 109.9(3) . .
C2 C8 C9 113.0(3) . .
C14 C9 C10 118.2(3) . .
C14 C9 C8 118.3(3) . .
C10 C9 C8 123.5(3) . .
C9 C10 C11 120.2(4) . .
C12 C11 C10 120.9(4) . .
C11 C12 C13 119.6(4) . .
C12 C13 C14 119.8(4) . .
C9 C14 C13 121.3(4) . .
C20 C15 C16 118.3(3) . .
C20 C15 C8 119.3(3) . .
C16 C15 C8 122.1(3) . .
C17 C16 C15 120.3(4) . .
C18 C17 C16 120.0(4) . .
C17 C18 C19 120.3(4) . .
C20 C19 C18 120.3(4) . .
C19 C20 C15 120.8(4) . .
C28 C21 C22 111.4(3) . .
C28 C21 C6 114.6(4) . .
C22 C21 C6 109.6(3) . .
C27 C22 C23 117.6(5) . .
C27 C22 C21 120.3(4) . .
C23 C22 C21 121.9(4) . .
C24 C23 C22 121.3(5) . .
C25 C24 C23 120.2(6) . .
C24 C25 C26 120.5(6) . .
C25 C26 C27 119.6(6) . .
C22 C27 C26 120.8(5) . .
C33 C28 C29 119.2(5) . .
C33 C28 C21 123.0(4) . .
C29 C28 C21 117.8(5) . .
C30 C29 C28 119.8(7) . .
C31 C30 C29 120.4(6) . .
C30 C31 C32 121.9(6) . .
C31 C32 C33 117.6(8) . .
C28 C33 C32 121.0(6) . .
C39 C34 C35 116.9(3) . .
C39 C34 Si1 124.6(3) . .
C35 C34 Si1 117.8(3) . .
C36 C35 C34 121.7(3) . .
C37 C36 C35 120.0(4) . .
C36 C37 C38 119.5(4) . .
C39 C38 C37 120.3(4) . .
C38 C39 C34 121.4(3) . .
C45 C40 C41 116.7(3) . .
C45 C40 Si1 119.9(3) . .
C41 C40 Si1 123.0(3) . .
C42 C41 C40 121.6(4) . .
C41 C42 C43 120.3(4) . .
C44 C43 C42 119.3(4) . .
C43 C44 C45 119.8(4) . .
C40 C45 C44 122.2(3) . .
C47 C46 C51 116.5(3) . .
C47 C46 Si1 121.0(3) . .
C51 C46 Si1 122.4(3) . .
C48 C47 C46 121.7(4) . .
C49 C48 C47 119.8(4) . .
C48 C49 C50 120.1(4) . .
C51 C50 C49 120.0(4) . .
C50 C51 C46 121.9(3) . .
C52 C53 C54 118.6(5) . .
C52 C57 C56 121.5(5) . .
C57 C52 C53 119.8(4) . .
C57 C52 C58 122.2(5) . .
C53 C52 C58 117.6(4) . .
C55 C54 C53 121.6(6) . .
C54 C55 C56 119.1(6) . .
C55 C56 C57 117.9(6) . .

loop_
_geom_bond_atom_site_label_1
_geom_bond_atom_site_label_2
_geom_bond_distance
_geom_bond_site_symmetry_2
Co1 N1 1.909(3) .
Co1 Cl1 2.3209(9) 3_576
Co1 Cl1 2.3508(10) .
Cl1 Co1 2.3209(9) 3_576
Si1 N1 1.729(3) .
Si1 C40 1.880(3) .
Si1 C34 1.886(4) .
Si1 C46 1.897(4) .
N1 C1 1.428(4) .
C1 C6 1.417(5) .
C1 C2 1.421(5) .
C2 C3 1.393(5) .
C2 C8 1.520(5) .
C3 C4 1.388(5) .
C4 C5 1.389(5) .
C4 C7 1.503(5) .
C5 C6 1.402(5) .
C6 C21 1.532(5) .
C8 C15 1.519(5) .
C8 C9 1.528(4) .
C9 C14 1.386(5) .
C9 C10 1.389(5) .
C10 C11 1.392(5) .
C11 C12 1.369(7) .
C12 C13 1.376(7) .
C13 C14 1.390(6) .
C15 C20 1.402(5) .
C15 C16 1.409(5) .
C16 C17 1.403(5) .
C17 C18 1.372(6) .
C18 C19 1.395(6) .
C19 C20 1.378(5) .
C21 C28 1.520(6) .
C21 C22 1.524(6) .
C22 C27 1.376(7) .
C22 C23 1.394(6) .
C23 C24 1.388(7) .
C24 C25 1.347(9) .
C25 C26 1.374(10) .
C26 C27 1.405(8) .
C28 C33 1.382(8) .
C28 C29 1.411(7) .
C29 C30 1.389(9) .
C30 C31 1.348(11) .
C31 C32 1.409(11) .
C32 C33 1.410(7) .
C34 C39 1.400(5) .
C34 C35 1.404(5) .
C35 C36 1.394(5) .
C36 C37 1.380(6) .
C37 C38 1.391(6) .
C38 C39 1.390(5) .
C40 C45 1.384(5) .
C40 C41 1.395(5) .
C41 C42 1.384(6) .
C42 C43 1.384(6) .
C43 C44 1.372(6) .
C44 C45 1.392(5) .
C46 C47 1.395(5) .
C46 C51 1.407(5) .
C47 C48 1.391(6) .
C48 C49 1.375(7) .
C49 C50 1.378(7) .
C50 C51 1.375(5) .
C53 C52 1.413(6) .
C53 C54 1.418(7) .
C58 C52 1.453(6) .
C57 C52 1.394(6) .
C57 C56 1.433(7) .
C54 C55 1.413(7) .
C55 C56 1.417(7) .
